data_1513361
loop_
_publ_author_name
'Low, Yun-Yee'
'Hong, Fong-Jiao'
'Lim, Kuan-Hon'
'Thomas, Noel F.'
'Kam, Toh-Seok'

_publ_section_title
;
 Transformations of the 2,7-Seco Aspidosperma Alkaloid Leuconolam,
 Structure Revision of epi-Leuconolam, and Partial Syntheses of
 Leuconoxine and Leuconodines A and F.
;
_journal_issue 2
_journal_name_full 'Journal of natural products'
_journal_page_first 327
_journal_page_last 338
_journal_paper_doi 10.1021/np400922x
_journal_volume 77
_journal_year 2014
_chemical_absolute_configuration unk
_chemical_formula_moiety 'C19 H22 N2 O3, 0.33(O)'
_chemical_formula_sum 'C19 H22 Cl2 N2 O3'
_chemical_formula_weight 397.29
_chemical_melting_point 185.0(10)
_chemical_name_systematic
;
 ? 
;
_space_group_crystal_system orthorhombic
_space_group_IT_number 19
_space_group_name_Hall 'P 2ac 2ab'
_space_group_name_H-M_alt 'P 21 21 21'
_symmetry_space_group_name_Hall 'P 2ac 2ab'
_symmetry_space_group_name_H-M 'P 21 21 21'
_atom_sites_solution_hydrogens geom
_atom_sites_solution_primary direct
_atom_sites_solution_secondary difmap
_audit_creation_date 2012-09-12
_audit_creation_method
;
  Olex2 1.1
  (compiled Nov  1 2011 20:42:30, GUI svn.r3906)
;
_cell_angle_alpha 90.00
_cell_angle_beta 90.00
_cell_angle_gamma 90.00
_cell_formula_units_Z 12
_cell_length_a 7.1721(4)
_cell_length_b 26.1619(13)
_cell_length_c 27.9882(15)
_cell_measurement_reflns_used 2091
_cell_measurement_temperature 298(2)
_cell_measurement_theta_max 18.055
_cell_measurement_theta_min 2.317
_cell_volume 5251.6(5)
_computing_data_reduction 'SAINT v7.68A (Bruker, 2009)'
_computing_molecular_graphics
;
O. V. Dolomanov, L. J. Bourhis, R. J. Gildea, J. A. K. Howard and H. Puschmann,
OLEX2: a complete structure solution, refinement and analysis program.
J. Appl. Cryst. (2009). 42, 339-341.
;
_computing_publication_material
;
O. V. Dolomanov, L. J. Bourhis, R. J. Gildea, J. A. K. Howard and H. Puschmann,
OLEX2: a complete structure solution, refinement and analysis program.
J. Appl. Cryst. (2009). 42, 339-341.
;
_computing_structure_refinement
;
XL, G.M. Sheldrick, Acta Cryst.
(2008). A64, 112-122
;
_computing_structure_solution 'SHELXS-97 (Sheldrick, 2008)'
_diffrn_ambient_temperature 298.0
_diffrn_measured_fraction_theta_full 0.992
_diffrn_measured_fraction_theta_max 0.992
_diffrn_radiation_monochromator graphite
_diffrn_radiation_type 'MO K\a'
_diffrn_radiation_wavelength 0.71073
_diffrn_reflns_av_R_equivalents 0.1619
_diffrn_reflns_av_unetI/netI 0.0915
_diffrn_reflns_limit_h_max 7
_diffrn_reflns_limit_h_min -7
_diffrn_reflns_limit_k_max 26
_diffrn_reflns_limit_k_min -25
_diffrn_reflns_limit_l_max 27
_diffrn_reflns_limit_l_min -28
_diffrn_reflns_number 27390
_diffrn_reflns_theta_full 20.90
_diffrn_reflns_theta_max 20.90
_diffrn_reflns_theta_min 1.07
_diffrn_source 'fine-focus sealed tube'
_diffrn_source_current 30.0
_diffrn_source_power 1.5
_diffrn_source_voltage 50.0
_exptl_absorpt_coefficient_mu 0.394
_exptl_absorpt_correction_T_max 0.9922
_exptl_absorpt_correction_T_min 0.7754
_exptl_crystal_density_diffrn 1.507
_exptl_crystal_density_method 'not measured'
_exptl_crystal_F_000 2496
_exptl_crystal_size_max 0.68
_exptl_crystal_size_mid 0.08
_exptl_crystal_size_min 0.02
_refine_diff_density_max 1.690
_refine_diff_density_min -0.527
_refine_diff_density_rms 0.204
_refine_ls_abs_structure_details 'Flack H D (1983), Acta Cryst. A39, 876-881'
_refine_ls_abs_structure_Flack 0(10)
_refine_ls_extinction_method none
_refine_ls_goodness_of_fit_ref 1.903
_refine_ls_hydrogen_treatment mixed
_refine_ls_matrix_type full
_refine_ls_number_parameters 659
_refine_ls_number_reflns 3177
_refine_ls_number_restraints 0
_refine_ls_restrained_S_all 1.903
_refine_ls_R_factor_all 0.1478
_refine_ls_R_factor_gt 0.1079
_refine_ls_shift/su_max 0.001
_refine_ls_shift/su_mean 0.000
_refine_ls_structure_factor_coef Fsqd
_refine_ls_weighting_details 'calc w=1/[\s^2^(Fo^2^)+(0.1000P)^2^+0.7524P] where P=(Fo^2^+2Fc^2^)/3'
_refine_ls_weighting_scheme calc
_refine_ls_wR_factor_gt 0.2836
_refine_ls_wR_factor_ref 0.3130
_reflns_number_gt 2196
_reflns_number_total 3177
_reflns_threshold_expression >2sigma(I)
_cod_data_source_file np400922x_si_009.cif
_cod_data_source_block lyy_2002_0m
_cod_depositor_comments
;
The following automatic conversions were performed:

'_chemical_melting_point' value '184-186' was changed to '185.0(10)'
- the average value was taken and precision was estimated.

Automatic conversion script
Id: cif_fix_values 2281 2013-09-26 08:29:07Z andrius 
;
_cod_database_code 1513361

loop_
_space_group_symop_id
_space_group_symop_operation_xyz
1 'x, y, z'
2 '-x+1/2, -y, z+1/2'
3 '-x, y+1/2, -z+1/2'
4 'x+1/2, -y+1/2, -z'

loop_
_atom_site_label
_atom_site_type_symbol
_atom_site_fract_x
_atom_site_fract_y
_atom_site_fract_z
_atom_site_U_iso_or_equiv
_atom_site_adp_type
_atom_site_occupancy
_atom_site_symmetry_multiplicity
_atom_site_calc_flag
_atom_site_refinement_flags
C2A C 0.411(3) 0.4866(7) 0.7664(8) 0.047(5) Uani 1 1 d .
C3A C 0.451(3) 0.4393(8) 0.6270(6) 0.050(5) Uani 1 1 d .
H3AA H 0.4589 0.4158 0.6003 0.060 Uiso 1 1 calc R
H3AB H 0.5507 0.4317 0.6492 0.060 Uiso 1 1 calc R
C5A C 0.128(3) 0.4104(7) 0.6283(7) 0.045(5) Uani 1 1 d .
C6A C -0.047(3) 0.4221(7) 0.6587(6) 0.045(5) Uani 1 1 d .
H6AA H -0.1250 0.4476 0.6434 0.054 Uiso 1 1 calc R
H6AB H -0.1202 0.3914 0.6640 0.054 Uiso 1 1 calc R
C7A C 0.032(2) 0.4420(6) 0.7049(6) 0.034(5) Uani 1 1 d .
H7A H -0.0508 0.4663 0.7210 0.040 Uiso 1 1 calc R
C8A C 0.092(3) 0.3993(6) 0.7364(6) 0.038(5) Uani 1 1 d .
C9A C -0.004(3) 0.3570(8) 0.7509(7) 0.054(6) Uani 1 1 d .
H9A H -0.1300 0.3531 0.7435 0.064 Uiso 1 1 calc R
C10A C 0.091(4) 0.3196(8) 0.7774(8) 0.063(6) Uani 1 1 d .
H10A H 0.0288 0.2900 0.7866 0.076 Uiso 1 1 calc R
C11A C 0.269(5) 0.3255(9) 0.7895(7) 0.079(8) Uani 1 1 d .
H11A H 0.3289 0.3000 0.8069 0.095 Uiso 1 1 calc R
C12A C 0.371(3) 0.3701(7) 0.7764(6) 0.058(6) Uani 1 1 d .
H12A H 0.4951 0.3750 0.7849 0.070 Uiso 1 1 calc R
C13A C 0.273(3) 0.4055(6) 0.7503(6) 0.037(5) Uani 1 1 d .
C14A C 0.465(3) 0.4942(7) 0.6096(7) 0.062(6) Uani 1 1 d .
H14C H 0.5881 0.5001 0.5963 0.074 Uiso 1 1 calc R
H14D H 0.3740 0.5001 0.5846 0.074 Uiso 1 1 calc R
C15A C 0.431(3) 0.5310(8) 0.6501(6) 0.056(6) Uani 1 1 d .
H15C H 0.4381 0.5656 0.6377 0.067 Uiso 1 1 calc R
H15D H 0.5301 0.5270 0.6734 0.067 Uiso 1 1 calc R
C16A C 0.398(3) 0.5440(6) 0.7552(6) 0.046(5) Uani 1 1 d .
H16D H 0.5170 0.5543 0.7408 0.055 Uiso 1 1 calc R
C17A C 0.244(3) 0.5572(6) 0.7201(6) 0.042(5) Uani 1 1 d .
H17C H 0.2571 0.5927 0.7106 0.050 Uiso 1 1 calc R
H17D H 0.1245 0.5538 0.7362 0.050 Uiso 1 1 calc R
C18A C 0.070(5) 0.5893(9) 0.6257(9) 0.112(11) Uani 1 1 d .
H18D H 0.0178 0.6109 0.6500 0.168 Uiso 1 1 calc R
H18E H -0.0104 0.5895 0.5982 0.168 Uiso 1 1 calc R
H18F H 0.1908 0.6017 0.6169 0.168 Uiso 1 1 calc R
C19A C 0.085(4) 0.5392(7) 0.6431(7) 0.062(7) Uani 1 1 d .
H19C H 0.0895 0.5167 0.6156 0.075 Uiso 1 1 calc R
H19D H -0.0296 0.5317 0.6600 0.075 Uiso 1 1 calc R
C20A C 0.242(3) 0.5239(6) 0.6753(6) 0.034(5) Uani 1 1 d .
C21A C 0.221(3) 0.4655(6) 0.6906(6) 0.033(5) Uani 1 1 d .
C2B C 0.724(3) 0.6263(7) 0.8138(7) 0.044(5) Uani 1 1 d .
C3B C 0.725(3) 0.7798(7) 0.8460(7) 0.046(5) Uani 1 1 d .
H3BA H 0.7219 0.8165 0.8411 0.055 Uiso 1 1 calc R
H3BB H 0.8280 0.7659 0.8278 0.055 Uiso 1 1 calc R
C5B C 0.396(3) 0.7906(12) 0.8242(7) 0.067(7) Uani 1 1 d .
C6B C 0.233(3) 0.7504(7) 0.8180(8) 0.060(6) Uani 1 1 d .
H6BA H 0.1545 0.7502 0.8461 0.072 Uiso 1 1 calc R
H6BB H 0.1571 0.7593 0.7906 0.072 Uiso 1 1 calc R
C7B C 0.320(3) 0.6979(7) 0.8107(8) 0.055(6) Uani 1 1 d .
H7B H 0.2426 0.6697 0.8222 0.066 Uiso 1 1 calc R
C8B C 0.388(4) 0.6912(7) 0.7587(7) 0.047(5) Uani 1 1 d .
C9B C 0.279(5) 0.6984(8) 0.7182(11) 0.085(9) Uani 1 1 d .
H9B H 0.1538 0.7072 0.7205 0.102 Uiso 1 1 calc R
C10B C 0.360(7) 0.6923(12) 0.6770(14) 0.113(15) Uani 1 1 d .
H10B H 0.2893 0.6968 0.6495 0.136 Uiso 1 1 calc R
C11B C 0.542(8) 0.6797(11) 0.6725(10) 0.123(16) Uani 1 1 d .
H11B H 0.5945 0.6778 0.6422 0.147 Uiso 1 1 calc R
C12B C 0.658(4) 0.6692(8) 0.7137(8) 0.073(7) Uani 1 1 d .
H12B H 0.7803 0.6577 0.7117 0.088 Uiso 1 1 calc R
C13B C 0.566(3) 0.6781(6) 0.7561(7) 0.044(5) Uani 1 1 d .
C14B C 0.752(3) 0.7687(6) 0.8976(7) 0.050(5) Uani 1 1 d .
H14A H 0.6579 0.7863 0.9163 0.060 Uiso 1 1 calc R
H14B H 0.8736 0.7805 0.9078 0.060 Uiso 1 1 calc R
C15B C 0.735(3) 0.7102(6) 0.9053(6) 0.042(5) Uani 1 1 d .
H15A H 0.7527 0.7029 0.9390 0.050 Uiso 1 1 calc R
H15B H 0.8356 0.6935 0.8880 0.050 Uiso 1 1 calc R
C16B C 0.707(3) 0.6065(6) 0.8652(7) 0.043(5) Uani 1 1 d .
H16A H 0.8228 0.6150 0.8819 0.052 Uiso 1 1 calc R
C17B C 0.551(3) 0.6283(6) 0.8930(6) 0.044(5) Uani 1 1 d .
H17A H 0.5646 0.6187 0.9263 0.053 Uiso 1 1 calc R
H17B H 0.4344 0.6142 0.8814 0.053 Uiso 1 1 calc R
C18B C 0.402(4) 0.7003(10) 0.9741(8) 0.096(9) Uani 1 1 d .
H18A H 0.4461 0.6664 0.9807 0.144 Uiso 1 1 calc R
H18B H 0.2838 0.7054 0.9894 0.144 Uiso 1 1 calc R
H18C H 0.4904 0.7247 0.9863 0.144 Uiso 1 1 calc R
C19B C 0.381(3) 0.7076(7) 0.9194(6) 0.054(6) Uani 1 1 d .
H19A H 0.3668 0.7438 0.9128 0.064 Uiso 1 1 calc R
H19B H 0.2673 0.6907 0.9092 0.064 Uiso 1 1 calc R
C20B C 0.546(3) 0.6866(6) 0.8889(5) 0.038(5) Uani 1 1 d .
C21B C 0.517(2) 0.7020(6) 0.8370(6) 0.035(5) Uani 1 1 d .
C2C C 1.069(3) 0.5167(8) 0.8923(6) 0.040(5) Uani 1 1 d .
C3C C 1.152(3) 0.4115(8) 0.9942(7) 0.055(6) Uani 1 1 d .
H3CA H 1.1756 0.3986 1.0261 0.066 Uiso 1 1 calc R
H3CB H 1.2459 0.4369 0.9867 0.066 Uiso 1 1 calc R
C5C C 0.837(3) 0.4214(7) 1.0254(7) 0.042(5) Uani 1 1 d .
C6C C 0.657(3) 0.4446(7) 1.0095(6) 0.047(5) Uani 1 1 d .
H6CA H 0.6004 0.4645 1.0349 0.056 Uiso 1 1 calc R
H6CB H 0.5695 0.4185 0.9992 0.056 Uiso 1 1 calc R
C7C C 0.714(3) 0.4793(7) 0.9672(6) 0.043(5) Uani 1 1 d .
H7C H 0.6181 0.4805 0.9423 0.051 Uiso 1 1 calc R
C8C C 0.768(3) 0.5316(7) 0.9840(6) 0.041(5) Uani 1 1 d .
C9C C 0.677(3) 0.5642(9) 1.0140(7) 0.063(6) Uani 1 1 d .
H9C H 0.5601 0.5564 1.0262 0.075 Uiso 1 1 calc R
C10C C 0.769(4) 0.6105(9) 1.0258(7) 0.067(7) Uani 1 1 d .
H10C H 0.7099 0.6344 1.0452 0.081 Uiso 1 1 calc R
C11C C 0.941(5) 0.6202(9) 1.0093(8) 0.077(8) Uani 1 1 d .
H11C H 0.9998 0.6503 1.0183 0.093 Uiso 1 1 calc R
C12C C 1.032(3) 0.5871(8) 0.9798(7) 0.058(6) Uani 1 1 d .
H12C H 1.1501 0.5947 0.9684 0.069 Uiso 1 1 calc R
C13C C 0.945(3) 0.5428(8) 0.9674(6) 0.047(5) Uani 1 1 d .
C14C C 1.160(4) 0.3667(11) 0.9571(9) 0.102(9) Uani 1 1 d .
H14E H 1.2872 0.3547 0.9537 0.123 Uiso 1 1 calc R
H14F H 1.0832 0.3384 0.9678 0.123 Uiso 1 1 calc R
C15C C 1.088(3) 0.3870(7) 0.9093(7) 0.064(6) Uani 1 1 d .
H15E H 1.0790 0.3581 0.8877 0.077 Uiso 1 1 calc R
H15F H 1.1832 0.4095 0.8965 0.077 Uiso 1 1 calc R
C16C C 1.042(3) 0.4788(7) 0.8505(6) 0.047(5) Uani 1 1 d .
H16F H 1.1567 0.4587 0.8478 0.056 Uiso 1 1 calc R
C17C C 0.887(3) 0.4427(7) 0.8583(6) 0.045(5) Uani 1 1 d .
H17E H 0.8874 0.4172 0.8331 0.054 Uiso 1 1 calc R
H17F H 0.7695 0.4610 0.8566 0.054 Uiso 1 1 calc R
C18C C 0.723(5) 0.3329(10) 0.8777(9) 0.116(11) Uani 1 1 d .
H18G H 0.7663 0.3440 0.8469 0.174 Uiso 1 1 calc R
H18H H 0.5965 0.3216 0.8753 0.174 Uiso 1 1 calc R
H18I H 0.8002 0.3053 0.8888 0.174 Uiso 1 1 calc R
C19C C 0.736(3) 0.3796(7) 0.9146(7) 0.061(6) Uani 1 1 d .
H19E H 0.6214 0.3993 0.9124 0.074 Uiso 1 1 calc R
H19F H 0.7429 0.3658 0.9467 0.074 Uiso 1 1 calc R
C20C C 0.902(3) 0.4158(7) 0.9069(6) 0.042(5) Uani 1 1 d .
C21C C 0.899(3) 0.4578(7) 0.9485(6) 0.039(5) Uani 1 1 d .
N1A N 0.3460(19) 0.4524(5) 0.7322(4) 0.032(4) Uani 1 1 d .
N4A N 0.274(2) 0.4342(6) 0.6502(5) 0.037(4) Uani 1 1 d .
N1B N 0.641(2) 0.6730(5) 0.8034(5) 0.036(4) Uani 1 1 d .
N4B N 0.553(2) 0.7577(5) 0.8297(5) 0.036(4) Uani 1 1 d .
N1C N 1.011(2) 0.5023(5) 0.9358(5) 0.036(4) Uani 1 1 d .
N4C N 0.971(2) 0.4340(6) 0.9921(5) 0.045(4) Uani 1 1 d .
O1 O 0.874(4) 0.7414(9) 0.6022(9) 0.163(9) Uiso 1 1 d .
O1A O 0.475(2) 0.4716(5) 0.8040(5) 0.062(4) Uani 1 1 d .
O5A O 0.135(2) 0.3862(5) 0.5904(4) 0.058(4) Uani 1 1 d .
O16A O 0.3782(19) 0.5717(4) 0.7997(4) 0.045(3) Uani 1 1 d .
H16C H 0.3036 0.5567 0.8169 0.068 Uiso 1 1 calc R
O2B O 0.804(2) 0.6028(5) 0.7841(5) 0.064(4) Uani 1 1 d .
O5B O 0.387(2) 0.8338(5) 0.8250(6) 0.081(6) Uani 1 1 d .
O16B O 0.6958(18) 0.5523(4) 0.8624(5) 0.056(4) Uani 1 1 d .
H16B H 0.5998 0.5426 0.8754 0.084 Uiso 1 1 calc R
O2C O 1.136(2) 0.5589(6) 0.8839(4) 0.058(4) Uani 1 1 d .
O5C O 0.865(2) 0.3968(5) 1.0605(5) 0.067(4) Uani 1 1 d .
O16C O 1.021(2) 0.5076(5) 0.8068(4) 0.057(4) Uani 1 1 d .
H16E H 0.9517 0.4921 0.7885 0.086 Uiso 1 1 calc R

loop_
_atom_site_aniso_label
_atom_site_aniso_U_11
_atom_site_aniso_U_22
_atom_site_aniso_U_33
_atom_site_aniso_U_23
_atom_site_aniso_U_13
_atom_site_aniso_U_12
C2A 0.044(13) 0.044(13) 0.053(14) -0.004(11) 0.023(12) -0.008(11)
C3A 0.046(13) 0.068(15) 0.036(11) -0.007(10) 0.013(10) 0.009(11)
C5A 0.038(12) 0.039(12) 0.057(14) 0.016(11) -0.004(12) 0.014(11)
C6A 0.040(12) 0.031(11) 0.063(13) -0.006(10) -0.017(11) -0.013(10)
C7A 0.032(11) 0.025(10) 0.043(11) -0.014(9) -0.001(9) -0.003(9)
C8A 0.060(15) 0.023(11) 0.030(10) -0.007(9) 0.011(11) -0.005(11)
C9A 0.067(15) 0.044(13) 0.050(12) -0.002(11) -0.001(12) -0.021(13)
C10A 0.086(19) 0.046(15) 0.056(14) -0.010(12) 0.012(15) -0.014(15)
C11A 0.14(3) 0.054(16) 0.044(13) 0.012(11) -0.014(17) 0.007(18)
C12A 0.085(16) 0.045(13) 0.045(12) 0.020(10) -0.016(13) -0.009(13)
C13A 0.050(14) 0.027(11) 0.033(10) -0.007(9) 0.000(11) 0.008(10)
C14A 0.070(15) 0.063(15) 0.053(13) 0.015(12) 0.010(12) -0.012(12)
C15A 0.084(17) 0.054(13) 0.029(11) -0.005(10) 0.018(12) -0.015(12)
C16A 0.060(14) 0.033(11) 0.045(12) -0.004(10) -0.006(11) -0.025(10)
C17A 0.065(13) 0.018(9) 0.042(10) 0.003(8) 0.002(11) -0.002(10)
C18A 0.17(3) 0.072(19) 0.092(19) -0.023(15) -0.08(2) 0.010(19)
C19A 0.12(2) 0.032(12) 0.040(12) 0.004(10) -0.024(13) 0.009(13)
C20A 0.053(12) 0.016(9) 0.032(10) 0.000(8) -0.003(11) -0.005(9)
C21A 0.048(12) 0.012(9) 0.039(11) -0.008(8) -0.004(10) 0.003(9)
C2B 0.043(12) 0.027(11) 0.061(13) -0.013(11) -0.010(12) 0.001(10)
C3B 0.041(13) 0.028(10) 0.069(14) 0.002(9) 0.006(12) 0.003(10)
C5B 0.033(13) 0.11(2) 0.055(14) 0.004(14) -0.004(11) -0.003(16)
C6B 0.045(13) 0.041(12) 0.094(16) -0.004(12) -0.010(13) 0.011(11)
C7B 0.037(12) 0.034(12) 0.095(18) 0.005(11) -0.026(12) 0.002(10)
C8B 0.079(18) 0.024(11) 0.036(14) 0.010(9) -0.018(14) -0.019(12)
C9B 0.13(3) 0.041(14) 0.081(18) 0.006(14) -0.04(2) -0.012(15)
C10B 0.20(4) 0.06(2) 0.08(3) 0.024(19) -0.07(3) -0.02(3)
C11B 0.27(5) 0.054(19) 0.039(19) -0.022(14) 0.03(3) -0.03(3)
C12B 0.13(2) 0.059(15) 0.035(14) -0.008(11) -0.001(16) -0.005(15)
C13B 0.065(17) 0.020(10) 0.046(16) -0.007(9) -0.006(13) 0.000(11)
C14B 0.048(12) 0.041(12) 0.060(13) -0.002(10) -0.006(12) -0.018(10)
C15B 0.053(12) 0.037(11) 0.035(10) -0.006(8) 0.002(11) 0.005(10)
C16B 0.054(14) 0.016(10) 0.059(13) -0.002(9) -0.029(12) 0.003(10)
C17B 0.069(14) 0.027(11) 0.035(10) 0.006(8) -0.006(11) 0.005(10)
C18B 0.11(2) 0.11(2) 0.069(16) -0.032(15) 0.032(16) -0.032(19)
C19B 0.067(14) 0.041(12) 0.053(13) -0.008(10) 0.018(12) 0.001(11)
C20B 0.054(13) 0.036(11) 0.022(9) 0.002(8) 0.002(10) -0.001(10)
C21B 0.025(10) 0.021(11) 0.059(13) -0.006(9) -0.004(10) -0.002(8)
C2C 0.036(12) 0.048(13) 0.036(13) 0.002(10) 0.009(10) 0.000(10)
C3C 0.055(15) 0.061(13) 0.048(12) 0.001(11) -0.007(11) -0.002(12)
C5C 0.050(14) 0.042(12) 0.035(12) -0.007(10) 0.012(11) -0.014(11)
C6C 0.049(13) 0.042(12) 0.049(12) -0.008(10) 0.012(11) -0.004(11)
C7C 0.035(12) 0.050(13) 0.043(11) -0.006(10) -0.008(10) 0.005(10)
C8C 0.067(16) 0.030(12) 0.027(10) 0.008(9) -0.016(11) 0.006(11)
C9C 0.081(17) 0.073(17) 0.035(12) 0.007(12) -0.001(12) 0.016(15)
C10C 0.10(2) 0.051(16) 0.049(13) -0.008(12) 0.002(16) 0.022(16)
C11C 0.13(3) 0.050(15) 0.054(15) -0.003(13) -0.025(17) 0.007(18)
C12C 0.088(17) 0.044(13) 0.041(11) -0.012(11) 0.007(13) -0.024(14)
C13C 0.052(15) 0.059(15) 0.029(11) 0.005(11) -0.003(11) 0.002(12)
C14C 0.09(2) 0.12(2) 0.094(19) 0.000(18) -0.008(17) 0.045(19)
C15C 0.095(18) 0.037(12) 0.060(14) 0.005(11) 0.003(14) 0.021(13)
C16C 0.057(14) 0.044(12) 0.041(12) 0.009(10) 0.010(11) 0.014(11)
C17C 0.071(14) 0.033(11) 0.031(10) 0.001(9) -0.006(11) 0.018(12)
C18C 0.15(3) 0.11(2) 0.084(18) -0.009(17) -0.05(2) -0.03(2)
C19C 0.091(17) 0.036(12) 0.056(13) -0.016(10) -0.003(13) -0.020(12)
C20C 0.044(12) 0.034(11) 0.048(12) 0.006(9) 0.011(10) 0.007(10)
C21C 0.039(12) 0.044(12) 0.034(10) 0.005(9) 0.001(10) 0.005(11)
N1A 0.041(9) 0.032(9) 0.024(8) -0.003(7) -0.009(7) -0.002(8)
N4A 0.030(9) 0.043(9) 0.038(9) -0.002(8) -0.008(8) -0.004(8)
N1B 0.043(9) 0.023(9) 0.040(10) -0.001(7) 0.001(9) 0.001(8)
N4B 0.030(10) 0.035(9) 0.043(9) 0.000(7) -0.006(8) -0.002(8)
N1C 0.039(9) 0.033(9) 0.036(9) 0.006(8) 0.004(8) 0.004(8)
N4C 0.038(10) 0.048(10) 0.049(10) 0.004(8) -0.010(9) -0.002(9)
O1A 0.077(11) 0.062(9) 0.046(8) 0.004(7) -0.031(8) -0.008(8)
O5A 0.078(10) 0.056(8) 0.039(8) -0.020(7) -0.014(8) 0.010(8)
O16A 0.062(9) 0.036(7) 0.038(7) -0.004(6) 0.001(7) -0.019(7)
O2B 0.069(10) 0.059(9) 0.065(9) -0.020(8) 0.014(8) 0.025(8)
O5B 0.085(12) 0.000(7) 0.159(16) -0.006(8) -0.009(11) 0.006(8)
O16B 0.063(10) 0.033(8) 0.072(10) -0.006(7) -0.025(8) 0.012(7)
O2C 0.062(9) 0.069(10) 0.044(8) 0.003(7) 0.017(7) -0.004(9)
O5C 0.100(12) 0.056(9) 0.045(8) 0.022(7) 0.003(9) 0.002(9)
O16C 0.080(11) 0.055(9) 0.038(8) 0.005(7) 0.011(8) 0.019(8)

loop_
_atom_type_symbol
_atom_type_description
_atom_type_scat_dispersion_real
_atom_type_scat_dispersion_imag
_atom_type_scat_source
C C 0.0033 0.0000 'International Tables Vol C Tables 4.2.6.8 and 6.1.1.4'
H H 0.0000 0.0000 'International Tables Vol C Tables 4.2.6.8 and 6.1.1.4'
N N 0.0061 0.0000 'International Tables Vol C Tables 4.2.6.8 and 6.1.1.4'
O O 0.0106 0.0000 'International Tables Vol C Tables 4.2.6.8 and 6.1.1.4'
Cl Cl 0.1484 0.0000 'International Tables Vol C Tables 4.2.6.8 and 6.1.1.4'

loop_
_geom_angle_atom_site_label_1
_geom_angle_atom_site_label_2
_geom_angle_atom_site_label_3
_geom_angle
N1A C2A C16A 118.1(18)
O1A C2A C16A 121.0(18)
O1A C2A N1A 120.9(16)
H3AA C3A H3AB 108.6
C14A C3A H3AA 110.3
C14A C3A H3AB 110.3
N4A C3A H3AA 110.3
N4A C3A H3AB 110.3
N4A C3A C14A 107.1(16)
N4A C5A C6A 106.5(16)
O5A C5A C6A 127.5(18)
O5A C5A N4A 125.9(18)
C5A C6A H6AA 111.0
C5A C6A H6AB 111.0
H6AA C6A H6AB 109.0
C7A C6A C5A 103.7(14)
C7A C6A H6AA 111.0
C7A C6A H6AB 111.0
C6A C7A H7A 113.1
C6A C7A C21A 104.3(13)
C8A C7A C6A 111.0(14)
C8A C7A H7A 113.1
C8A C7A C21A 101.4(14)
C21A C7A H7A 113.1
C9A C8A C7A 129.6(19)
C13A C8A C7A 110.8(16)
C13A C8A C9A 119.6(19)
C8A C9A H9A 120.9
C8A C9A C10A 118(2)
C10A C9A H9A 120.9
C9A C10A H10A 119.3
C11A C10A C9A 121(2)
C11A C10A H10A 119.3
C10A C11A H11A 119.3
C10A C11A C12A 121(2)
C12A C11A H11A 119.3
C11A C12A H12A 122.3
C13A C12A C11A 115(2)
C13A C12A H12A 122.3
C8A C13A C12A 124.0(19)
C8A C13A N1A 110.5(16)
C12A C13A N1A 125.4(19)
C3A C14A H14C 109.5
C3A C14A H14D 109.5
H14C C14A H14D 108.1
C15A C14A C3A 110.6(16)
C15A C14A H14C 109.5
C15A C14A H14D 109.5
C14A C15A H15C 108.7
C14A C15A H15D 108.7
C14A C15A C20A 114.2(17)
H15C C15A H15D 107.6
C20A C15A H15C 108.7
C20A C15A H15D 108.7
C2A C16A H16D 107.7
C17A C16A C2A 113.3(15)
C17A C16A H16D 107.7
O16A C16A C2A 108.7(14)
O16A C16A H16D 107.7
O16A C16A C17A 111.6(16)
C16A C17A H17C 108.8
C16A C17A H17D 108.8
C16A C17A C20A 113.9(15)
H17C C17A H17D 107.7
C20A C17A H17C 108.8
C20A C17A H17D 108.8
H18D C18A H18E 109.5
H18D C18A H18F 109.5
H18E C18A H18F 109.5
C19A C18A H18D 109.5
C19A C18A H18E 109.5
C19A C18A H18F 109.5
C18A C19A H19C 107.0
C18A C19A H19D 107.0
C18A C19A C20A 121(2)
H19C C19A H19D 106.7
C20A C19A H19C 107.0
C20A C19A H19D 107.0
C15A C20A C21A 109.0(15)
C17A C20A C15A 107.6(15)
C17A C20A C21A 109.1(13)
C19A C20A C15A 110.7(15)
C19A C20A C17A 110.2(15)
C19A C20A C21A 110.3(14)
C7A C21A C20A 122.6(15)
N1A C21A C7A 103.5(13)
N1A C21A C20A 111.5(13)
N4A C21A C7A 102.0(13)
N4A C21A C20A 107.8(13)
N4A C21A N1A 108.5(13)
N1B C2B C16B 117.4(17)
O2B C2B C16B 121.5(17)
O2B C2B N1B 121.1(18)
H3BA C3B H3BB 108.2
C14B C3B H3BA 109.6
C14B C3B H3BB 109.6
N4B C3B H3BA 109.6
N4B C3B H3BB 109.6
N4B C3B C14B 110.1(16)
N4B C5B C6B 101.0(19)
O5B C5B C6B 129(2)
O5B C5B N4B 130(2)
C5B C6B H6BA 110.0
C5B C6B H6BB 110.0
H6BA C6B H6BB 108.4
C7B C6B C5B 108.3(17)
C7B C6B H6BA 110.0
C7B C6B H6BB 110.0
C6B C7B H7B 113.7
C6B C7B C8B 111.0(18)
C6B C7B C21B 104.0(15)
C8B C7B H7B 113.7
C8B C7B C21B 99.4(16)
C21B C7B H7B 113.7
C9B C8B C7B 125(3)
C13B C8B C7B 112.7(18)
C13B C8B C9B 122(2)
C8B C9B H9B 121.4
C10B C9B C8B 117(3)
C10B C9B H9B 121.4
C9B C10B H10B 118.6
C9B C10B C11B 123(3)
C11B C10B H10B 118.6
C10B C11B H11B 119.1
C10B C11B C12B 122(3)
C12B C11B H11B 119.1
C11B C12B H12B 123.8
C13B C12B C11B 112(3)
C13B C12B H12B 123.8
C8B C13B C12B 124(2)
C8B C13B N1B 109.6(18)
C12B C13B N1B 127(2)
C3B C14B H14A 110.0
C3B C14B H14B 110.0
C3B C14B C15B 108.6(15)
H14A C14B H14B 108.4
C15B C14B H14A 110.0
C15B C14B H14B 110.0
C14B C15B H15A 108.6
C14B C15B H15B 108.6
C14B C15B C20B 114.5(15)
H15A C15B H15B 107.6
C20B C15B H15A 108.6
C20B C15B H15B 108.6
C2B C16B H16A 107.6
C17B C16B C2B 115.2(15)
C17B C16B H16A 107.6
O16B C16B C2B 106.9(14)
O16B C16B H16A 107.6
O16B C16B C17B 111.8(16)
C16B C17B H17A 109.4
C16B C17B H17B 109.4
C16B C17B C20B 111.3(15)
H17A C17B H17B 108.0
C20B C17B H17A 109.4
C20B C17B H17B 109.4
H18A C18B H18B 109.5
H18A C18B H18C 109.5
H18B C18B H18C 109.5
C19B C18B H18A 109.5
C19B C18B H18B 109.5
C19B C18B H18C 109.5
C18B C19B H19A 108.5
C18B C19B H19B 108.5
C18B C19B C20B 115.0(19)
H19A C19B H19B 107.5
C20B C19B H19A 108.5
C20B C19B H19B 108.5
C15B C20B C19B 111.2(13)
C17B C20B C15B 110.6(15)
C17B C20B C19B 109.1(15)
C21B C20B C15B 107.2(14)
C21B C20B C17B 109.7(13)
C21B C20B C19B 109.0(15)
C20B C21B C7B 123.0(16)
N1B C21B C7B 101.7(13)
N1B C21B C20B 112.5(14)
N4B C21B C7B 98.8(13)
N4B C21B C20B 111.4(13)
N4B C21B N1B 107.8(13)
N1C C2C C16C 118.0(17)
O2C C2C C16C 118.7(16)
O2C C2C N1C 123.3(16)
H3CA C3C H3CB 108.4
C14C C3C H3CA 110.0
C14C C3C H3CB 110.0
N4C C3C H3CA 110.0
N4C C3C H3CB 110.0
N4C C3C C14C 108.4(18)
N4C C5C C6C 107.6(16)
O5C C5C C6C 127.5(18)
O5C C5C N4C 124.9(19)
C5C C6C H6CA 111.0
C5C C6C H6CB 111.0
C5C C6C C7C 103.7(15)
H6CA C6C H6CB 109.0
C7C C6C H6CA 111.0
C7C C6C H6CB 111.0
C6C C7C H7C 112.1
C8C C7C C6C 111.4(15)
C8C C7C H7C 112.1
C8C C7C C21C 102.5(16)
C21C C7C C6C 106.0(14)
C21C C7C H7C 112.1
C9C C8C C7C 130(2)
C9C C8C C13C 121.0(19)
C13C C8C C7C 109.1(18)
C8C C9C H9C 121.5
C8C C9C C10C 117(2)
C10C C9C H9C 121.5
C9C C10C H10C 119.7
C11C C10C C9C 121(2)
C11C C10C H10C 119.7
C10C C11C H11C 119.1
C10C C11C C12C 122(2)
C12C C11C H11C 119.1
C11C C12C H12C 120.7
C13C C12C C11C 119(2)
C13C C12C H12C 120.7
C8C C13C N1C 110.1(18)
C12C C13C C8C 120.8(19)
C12C C13C N1C 129(2)
C3C C14C H14E 110.1
C3C C14C H14F 110.1
H14E C14C H14F 108.4
C15C C14C C3C 107.9(19)
C15C C14C H14E 110.1
C15C C14C H14F 110.1
C14C C15C H15E 107.3
C14C C15C H15F 107.3
C14C C15C C20C 120.1(18)
H15E C15C H15F 106.9
C20C C15C H15E 107.3
C20C C15C H15F 107.3
C2C C16C H16F 107.5
C17C C16C C2C 113.2(16)
C17C C16C H16F 107.5
O16C C16C C2C 108.6(15)
O16C C16C H16F 107.5
O16C C16C C17C 112.3(16)
C16C C17C H17E 109.3
C16C C17C H17F 109.3
C16C C17C C20C 111.8(16)
H17E C17C H17F 107.9
C20C C17C H17E 109.3
C20C C17C H17F 109.3
H18G C18C H18H 109.5
H18G C18C H18I 109.5
H18H C18C H18I 109.5
C19C C18C H18G 109.5
C19C C18C H18H 109.5
C19C C18C H18I 109.5
C18C C19C H19E 108.5
C18C C19C H19F 108.5
H19E C19C H19F 107.5
C20C C19C C18C 114.9(19)
C20C C19C H19E 108.5
C20C C19C H19F 108.5
C15C C20C C19C 111.4(15)
C15C C20C C21C 108.4(16)
C17C C20C C15C 108.9(15)
C17C C20C C19C 110.7(17)
C17C C20C C21C 109.3(14)
C19C C20C C21C 108.1(14)
C7C C21C C20C 120.7(15)
N1C C21C C7C 105.3(14)
N1C C21C C20C 111.4(14)
N1C C21C N4C 110.5(14)
N4C C21C C7C 100.2(14)
N4C C21C C20C 108.1(14)
C2A N1A C13A 115.7(14)
C2A N1A C21A 125.7(14)
C13A N1A C21A 104.5(13)
C3A N4A C21A 122.4(15)
C5A N4A C3A 121.2(15)
C5A N4A C21A 114.1(15)
C2B N1B C13B 115.9(14)
C2B N1B C21B 124.6(15)
C13B N1B C21B 107.9(14)
C3B N4B C21B 119.8(14)
C5B N4B C3B 117.8(15)
C5B N4B C21B 118.0(16)
C2C N1C C13C 116.5(15)
C2C N1C C21C 128.0(15)
C13C N1C C21C 105.0(14)
C3C N4C C21C 122.0(16)
C5C N4C C3C 120.4(16)
C5C N4C C21C 114.9(15)
C16A O16A H16C 109.5
C16B O16B H16B 109.5
C16C O16C H16E 109.5

loop_
_geom_bond_atom_site_label_1
_geom_bond_atom_site_label_2
_geom_bond_distance
C2A C16A 1.54(3)
C2A N1A 1.39(2)
C2A O1A 1.21(2)
C3A H3AA 0.9700
C3A H3AB 0.9700
C3A C14A 1.52(3)
C3A N4A 1.43(2)
C5A C6A 1.55(3)
C5A N4A 1.37(2)
C5A O5A 1.24(2)
C6A H6AA 0.9700
C6A H6AB 0.9700
C6A C7A 1.51(2)
C7A H7A 0.9800
C7A C8A 1.49(2)
C7A C21A 1.54(2)
C8A C9A 1.37(3)
C8A C13A 1.36(3)
C9A H9A 0.9300
C9A C10A 1.41(3)
C10A H10A 0.9300
C10A C11A 1.33(3)
C11A H11A 0.9300
C11A C12A 1.42(3)
C12A H12A 0.9300
C12A C13A 1.37(2)
C13A N1A 1.43(2)
C14A H14C 0.9700
C14A H14D 0.9700
C14A C15A 1.51(3)
C15A H15C 0.9700
C15A H15D 0.9700
C15A C20A 1.54(3)
C16A H16D 0.9800
C16A C17A 1.52(2)
C16A O16A 1.45(2)
C17A H17C 0.9700
C17A H17D 0.9700
C17A C20A 1.53(2)
C18A H18D 0.9600
C18A H18E 0.9600
C18A H18F 0.9600
C18A C19A 1.40(3)
C19A H19C 0.9700
C19A H19D 0.9700
C19A C20A 1.50(3)
C20A C21A 1.59(2)
C21A N1A 1.51(2)
C21A N4A 1.45(2)
C2B C16B 1.53(3)
C2B N1B 1.39(2)
C2B O2B 1.18(2)
C3B H3BA 0.9700
C3B H3BB 0.9700
C3B C14B 1.48(2)
C3B N4B 1.44(2)
C5B C6B 1.58(3)
C5B N4B 1.43(3)
C5B O5B 1.13(3)
C6B H6BA 0.9700
C6B H6BB 0.9700
C6B C7B 1.52(3)
C7B H7B 0.9800
C7B C8B 1.54(3)
C7B C21B 1.59(2)
C8B C9B 1.39(3)
C8B C13B 1.32(3)
C9B H9B 0.9300
C9B C10B 1.30(4)
C10B H10B 0.9300
C10B C11B 1.36(5)
C11B H11B 0.9300
C11B C12B 1.45(5)
C12B H12B 0.9300
C12B C13B 1.38(3)
C13B N1B 1.44(2)
C14B H14A 0.9700
C14B H14B 0.9700
C14B C15B 1.55(2)
C15B H15A 0.9700
C15B H15B 0.9700
C15B C20B 1.56(3)
C16B H16A 0.9800
C16B C17B 1.48(3)
C16B O16B 1.42(2)
C17B H17A 0.9700
C17B H17B 0.9700
C17B C20B 1.53(2)
C18B H18A 0.9600
C18B H18B 0.9600
C18B H18C 0.9600
C18B C19B 1.55(3)
C19B H19A 0.9700
C19B H19B 0.9700
C19B C20B 1.56(3)
C20B C21B 1.52(2)
C21B N1B 1.50(2)
C21B N4B 1.49(2)
C2C C16C 1.55(2)
C2C N1C 1.34(2)
C2C O2C 1.23(2)
C3C H3CA 0.9700
C3C H3CB 0.9700
C3C C14C 1.57(3)
C3C N4C 1.43(2)
C5C C6C 1.50(3)
C5C N4C 1.38(2)
C5C O5C 1.19(2)
C6C H6CA 0.9700
C6C H6CB 0.9700
C6C C7C 1.55(2)
C7C H7C 0.9800
C7C C8C 1.50(2)
C7C C21C 1.53(3)
C8C C9C 1.36(3)
C8C C13C 1.38(3)
C9C H9C 0.9300
C9C C10C 1.42(3)
C10C H10C 0.9300
C10C C11C 1.34(3)
C11C H11C 0.9300
C11C C12C 1.36(3)
C12C H12C 0.9300
C12C C13C 1.36(3)
C13C N1C 1.46(2)
C14C H14E 0.9700
C14C H14F 0.9700
C14C C15C 1.53(3)
C15C H15E 0.9700
C15C H15F 0.9700
C15C C20C 1.54(3)
C16C H16F 0.9800
C16C C17C 1.48(3)
C16C O16C 1.45(2)
C17C H17E 0.9700
C17C H17F 0.9700
C17C C20C 1.53(2)
C18C H18G 0.9600
C18C H18H 0.9600
C18C H18I 0.9600
C18C C19C 1.60(3)
C19C H19E 0.9700
C19C H19F 0.9700
C19C C20C 1.54(3)
C20C C21C 1.60(2)
C21C N1C 1.46(2)
C21C N4C 1.46(2)
O16A H16C 0.8200
O16B H16B 0.8200
O16C H16E 0.8200
